data_7048555
loop_
_publ_author_name
'Cade, Ian A.'
'Hill, Anthony F.'
'McQueen, Caitlin M. A.'

_publ_section_title
;
 Isoselenocarbonyl complexes.
;
_journal_issue 6
_journal_name_full 'Dalton transactions (Cambridge, England : 2003)'
_journal_page_first 2000
_journal_page_last 2012
_journal_paper_doi 10.1039/c8dt04947e
_journal_volume 48
_journal_year 2019
_chemical_formula_moiety 'C56 H53 B1 Mo1 N6 O4 P2 Ru1 Se1'
_chemical_formula_sum 'C56 H53 B Mo N6 O4 P2 Ru Se'
_chemical_formula_weight 1222.80
_space_group_IT_number 14
_space_group_name_Hall '-P 2ybc'
_space_group_name_H-M_alt 'P 1 21/c 1'
_symmetry_cell_setting monoclinic
_symmetry_space_group_name_Hall '-P 2ybc'
_symmetry_space_group_name_H-M 'P 1 21/c 1'
_atom_sites_solution_hydrogens geom
_atom_sites_solution_primary direct
_audit_update_record
;
2009-12-15 deposited with the CCDC.
2019-01-10 downloaded from the CCDC.
;
_cell_angle_alpha 90
_cell_angle_beta 101.019(1)
_cell_angle_gamma 90
_cell_formula_units_Z 4
_cell_length_a 15.5960(2)
_cell_length_b 17.0224(3)
_cell_length_c 23.1922(3)
_cell_measurement_reflns_used 74531
_cell_measurement_temperature 200
_cell_measurement_theta_max 27
_cell_measurement_theta_min 2.6
_cell_volume 6043.58(15)
_computing_cell_refinement 'DENZO/SCALEPACK (Otwinowski & Minor, 1997)'
_computing_data_collection 'COLLECT (Nonius, 1997-2001).'
_computing_data_reduction 'DENZO/SCALEPACK (Otwinowski & Minor, 1997)'
_computing_molecular_graphics 'Ortep-3 for Windows v. 2.01'
_computing_publication_material 'CRYSTALS (Betteridge et al., 2003)'
_computing_structure_refinement 'CRYSTALS (Betteridge et al., 2003)'
_computing_structure_solution 'SIR92 (Altomare et al., 1994)'
_diffrn_ambient_temperature 200
_diffrn_measured_fraction_theta_full 0.998
_diffrn_measured_fraction_theta_max 0.998
_diffrn_measurement_device 'Nonius KappaCCD'
_diffrn_measurement_device_type Area
_diffrn_measurement_method \w
_diffrn_radiation_monochromator graphite
_diffrn_radiation_type 'Mo K\a'
_diffrn_radiation_wavelength 0.71073
_diffrn_reflns_av_R_equivalents 0.123
_diffrn_reflns_limit_h_max 18
_diffrn_reflns_limit_h_min -18
_diffrn_reflns_limit_k_max 20
_diffrn_reflns_limit_k_min -20
_diffrn_reflns_limit_l_max 27
_diffrn_reflns_limit_l_min -27
_diffrn_reflns_number 104319
_diffrn_reflns_theta_full 25.03
_diffrn_reflns_theta_max 25.03
_diffrn_reflns_theta_min 2.555
_diffrn_standards_number 0
_exptl_absorpt_coefficient_mu 1.158
_exptl_absorpt_correction_T_max 0.966
_exptl_absorpt_correction_T_min 0.837
_exptl_absorpt_correction_type integration
_exptl_absorpt_process_details
;
Gaussian integration (Coppens, 1970)
;
_exptl_crystal_colour yellow
_exptl_crystal_density_diffrn 1.344
_exptl_crystal_density_method 'not measured'
_exptl_crystal_description plate
_exptl_crystal_F_000 2472
_exptl_crystal_size_max 0.23
_exptl_crystal_size_mid 0.07
_exptl_crystal_size_min 0.03
_platon_squeeze_details
;

;
_refine_diff_density_max 1.53
_refine_diff_density_min -1.45
_refine_ls_extinction_method None
_refine_ls_goodness_of_fit_ref 1.0178
_refine_ls_hydrogen_treatment mixed
_refine_ls_matrix_type full
_refine_ls_number_parameters 652
_refine_ls_number_reflns 13858
_refine_ls_number_restraints 0
_refine_ls_R_factor_all 0.1092
_refine_ls_R_factor_gt 0.0364
_refine_ls_shift/su_max 0.004374
_refine_ls_structure_factor_coef Fsqd
_refine_ls_weighting_details
;
Method, part 1, Chebychev polynomial, (Watkin, 1994, Prince, 1982)
[weight] = 1.0/[A~0~*T~0~(x)+A~1~*T~1~(x) ... +A~n-1~]*T~n-1~(x)]
where A~i~ are the Chebychev coefficients listed below and x= Fcalc/Fmax
Method = Robust Weighting (Prince, 1982)
W = [weight] * [1-(deltaF/6*sigmaF)^2^]^2^
A~i~ are:
18.1 27.9 14.9 4.38
;
_refine_ls_weighting_scheme calc
_refine_ls_wR_factor_all 0.2081
_refine_ls_wR_factor_gt 0.1175
_refine_ls_wR_factor_ref 0.2081
_reflns_limit_h_max 19
_reflns_limit_h_min -20
_reflns_limit_k_max 22
_reflns_limit_k_min 0
_reflns_limit_l_max 30
_reflns_limit_l_min 0
_reflns_number_gt 5758
_reflns_number_total 11060
_reflns_threshold_expression I>2.0\s(I)
_oxford_diffrn_Wilson_B_factor 2.01
_oxford_diffrn_Wilson_scale 191.38
_oxford_refine_ls_r_factor_ref 0.1092
_oxford_refine_ls_scale 0.07342(2)
_oxford_reflns_number_all 13858
_oxford_reflns_threshold_expression_ref I>-10.0\s(I)
_cod_data_source_file c8dt04947e2.cif
_cod_data_source_block 1
_cod_depositor_comments
;
The following automatic conversions were performed:

'_symmetry_cell_setting' value 'Monoclinic' changed to 'monoclinic'
according to
/home/data/users/saulius/crontab/automatic-downloads/rss-feeds/RSC/lib/dictionaries/cif_core.dic
dictionary named 'cif_core.dic' version 2.4.2 from 2011-04-26.

Automatic conversion script
Id: cif_fix_values 4973 2017-02-22 13:04:09Z antanas 

 Adding full bibliography for 7048552--7048555.cif.
;
_cod_original_sg_symbol_H-M 'P 1 21/c 1 '
_cod_original_formula_sum 'C56 H53 B1 Mo1 N6 O4 P2 Ru1 Se1'
_cod_database_code 7048555

loop_
_symmetry_equiv_pos_as_xyz
x,y,z
-x,-y,-z
-x,y+1/2,-z+1/2
x,-y+1/2,z+1/2

loop_
_atom_site_label
_atom_site_type_symbol
_atom_site_fract_x
_atom_site_fract_y
_atom_site_fract_z
_atom_site_U_iso_or_equiv
_atom_site_occupancy
_atom_site_adp_type
_atom_site_refinement_flags_posn
Mo1 Mo 0.87600(4) 0.80334(4) 0.55253(2) 0.0294 1.0000 Uani .
Ru1 Ru 0.57726(3) 0.70110(3) 0.40175(2) 0.0261 1.0000 Uani .
Se1 Se 0.65509(4) 0.81218(4) 0.46898(3) 0.0317 1.0000 Uani .
B270 B 1.0884(5) 0.7988(5) 0.5459(4) 0.0372 1.0000 Uani .
N1 N 0.9644(4) 0.7020(3) 0.5408(2) 0.0312 1.0000 Uani .
N2 N 0.9977(4) 0.8398(4) 0.6206(3) 0.0412 1.0000 Uani .
N3 N 0.9515(4) 0.8676(3) 0.4938(3) 0.0298 1.0000 Uani .
N4 N 1.0512(4) 0.7147(3) 0.5401(3) 0.0348 1.0000 Uani .
N5 N 1.0787(4) 0.8308(4) 0.6061(3) 0.0381 1.0000 Uani .
N6 N 1.0378(4) 0.8496(3) 0.4960(3) 0.0348 1.0000 Uani .
O262 O 0.4722(5) 0.5887(4) 0.3161(3) 0.0614 1.0000 Uani .
O266 O 0.7879(5) 0.7151(4) 0.6437(3) 0.0645 1.0000 Uani .
O271 O 0.7763(5) 0.9505(4) 0.5849(3) 0.0591 1.0000 Uani .
O272 O 0.6756(4) 0.5631(3) 0.4709(3) 0.0527 1.0000 Uani .
P1 P 0.46597(11) 0.70617(10) 0.45840(7) 0.0269 1.0000 Uani .
P2 P 0.67030(12) 0.72930(10) 0.33536(8) 0.0295 1.0000 Uani .
C1 C 0.7692(4) 0.7919(4) 0.5033(3) 0.0303 1.0000 Uani .
C2 C 0.8153(5) 0.8981(5) 0.5727(4) 0.0424 1.0000 Uani .
C3 C 0.8221(5) 0.7462(5) 0.6103(4) 0.0429 1.0000 Uani .
C4 C 0.9533(5) 0.6235(4) 0.5412(3) 0.0380 1.0000 Uani .
C5 C 0.8662(6) 0.5878(5) 0.5411(5) 0.0607 1.0000 Uani .
C6 C 1.0315(5) 0.5869(5) 0.5402(4) 0.0435 1.0000 Uani .
C7 C 1.0920(5) 0.6443(5) 0.5399(4) 0.0414 1.0000 Uani .
C8 C 1.1884(5) 0.6374(6) 0.5388(4) 0.0516 1.0000 Uani .
C9 C 1.0114(6) 0.8640(5) 0.6764(4) 0.0499 1.0000 Uani .
C10 C 0.9374(8) 0.8786(8) 0.7083(4) 0.0766 1.0000 Uani .
C11 C 1.1009(7) 0.8700(6) 0.6979(4) 0.0608 1.0000 Uani .
C12 C 1.1426(6) 0.8488(5) 0.6537(4) 0.0511 1.0000 Uani .
C13 C 1.2368(7) 0.8413(7) 0.6535(5) 0.0733 1.0000 Uani .
C14 C 0.9287(5) 0.9192(4) 0.4498(3) 0.0354 1.0000 Uani .
C15 C 0.8401(5) 0.9552(5) 0.4346(4) 0.0441 1.0000 Uani .
C16 C 1.0005(5) 0.9324(4) 0.4228(4) 0.0363 1.0000 Uani .
C17 C 1.0671(5) 0.8878(4) 0.4527(4) 0.0384 1.0000 Uani .
C18 C 1.1587(6) 0.8757(6) 0.4416(4) 0.0511 1.0000 Uani .
C19 C 0.6435(5) 0.6157(4) 0.4477(3) 0.0347 1.0000 Uani .
C20 C 0.5120(5) 0.6314(5) 0.3489(3) 0.0382 1.0000 Uani .
C111 C 0.4314(4) 0.8052(4) 0.4745(3) 0.0345 1.0000 Uani .
C112 C 0.4366(6) 0.8677(5) 0.4365(5) 0.0550 1.0000 Uani .
C113 C 0.4116(7) 0.9421(5) 0.4490(6) 0.0679 1.0000 Uani .
C114 C 0.3816(6) 0.9567(5) 0.4998(5) 0.0581 1.0000 Uani .
C115 C 0.3765(7) 0.8976(6) 0.5375(5) 0.0611 1.0000 Uani .
C116 C 0.3995(6) 0.8202(5) 0.5250(4) 0.0474 1.0000 Uani .
C121 C 0.4873(4) 0.6595(4) 0.5311(3) 0.0288 1.0000 Uani .
C122 C 0.5691(5) 0.6703(5) 0.5669(3) 0.0380 1.0000 Uani .
C123 C 0.5859(6) 0.6414(5) 0.6237(3) 0.0447 1.0000 Uani .
C124 C 0.5229(6) 0.5999(5) 0.6450(4) 0.0494 1.0000 Uani .
C125 C 0.4427(6) 0.5883(6) 0.6105(4) 0.0493 1.0000 Uani .
C126 C 0.4247(5) 0.6182(5) 0.5529(3) 0.0417 1.0000 Uani .
C131 C 0.3641(5) 0.6599(5) 0.4222(3) 0.0340 1.0000 Uani .
C132 C 0.2924(5) 0.7025(5) 0.3967(3) 0.0422 1.0000 Uani .
C133 C 0.2163(6) 0.6652(6) 0.3682(4) 0.0511 1.0000 Uani .
C134 C 0.2129(6) 0.5846(6) 0.3655(4) 0.0506 1.0000 Uani .
C135 C 0.2843(5) 0.5398(5) 0.3888(3) 0.0392 1.0000 Uani .
C136 C 0.3599(5) 0.5775(5) 0.4169(3) 0.0392 1.0000 Uani .
C211 C 0.7811(5) 0.6908(5) 0.3566(3) 0.0377 1.0000 Uani .
C212 C 0.7922(6) 0.6104(5) 0.3547(4) 0.0457 1.0000 Uani .
C213 C 0.8761(6) 0.5780(6) 0.3698(4) 0.0577 1.0000 Uani .
C214 C 0.9464(6) 0.6251(6) 0.3875(4) 0.0569 1.0000 Uani .
C215 C 0.9360(6) 0.7045(6) 0.3914(4) 0.0548 1.0000 Uani .
C216 C 0.8538(5) 0.7380(5) 0.3754(3) 0.0416 1.0000 Uani .
C221 C 0.6841(5) 0.8322(4) 0.3143(3) 0.0342 1.0000 Uani .
C222 C 0.7426(6) 0.8494(5) 0.2775(3) 0.0396 1.0000 Uani .
C223 C 0.7481(6) 0.9236(5) 0.2548(4) 0.0475 1.0000 Uani .
C224 C 0.6934(6) 0.9819(5) 0.2676(4) 0.0518 1.0000 Uani .
C225 C 0.6340(6) 0.9669(5) 0.3036(3) 0.0448 1.0000 Uani .
C226 C 0.6299(5) 0.8915(4) 0.3267(3) 0.0391 1.0000 Uani .
C231 C 0.6320(5) 0.6897(4) 0.2605(3) 0.0327 1.0000 Uani .
C232 C 0.6832(6) 0.6517(6) 0.2293(4) 0.0561 1.0000 Uani .
C233 C 0.6501(7) 0.6264(7) 0.1720(4) 0.0647 1.0000 Uani .
C234 C 0.5658(7) 0.6424(6) 0.1466(4) 0.0552 1.0000 Uani .
C235 C 0.5131(6) 0.6816(6) 0.1776(4) 0.0535 1.0000 Uani .
C236 C 0.5452(6) 0.7061(5) 0.2339(3) 0.0433 1.0000 Uani .
H1 H 1.1515 0.7977 0.5430 0.0454 1.0000 Uiso R
H2 H 0.517(6) 0.770(5) 0.362(4) 0.0500 1.0000 Uiso .
H51 H 0.8216 0.6171 0.5164 0.0950 1.0000 Uiso R
H52 H 0.8553 0.5906 0.5809 0.0950 1.0000 Uiso R
H53 H 0.8642 0.5346 0.5288 0.0949 1.0000 Uiso R
H61 H 1.0409 0.5333 0.5388 0.0480 1.0000 Uiso R
H81 H 1.2026 0.6711 0.5089 0.0740 1.0000 Uiso R
H82 H 1.2220 0.6519 0.5764 0.0740 1.0000 Uiso R
H83 H 1.2018 0.5843 0.5303 0.0740 1.0000 Uiso R
H101 H 0.8838 0.8590 0.6854 0.1301 1.0000 Uiso R
H102 H 0.9315 0.9349 0.7154 0.1302 1.0000 Uiso R
H103 H 0.9491 0.8512 0.7456 0.1301 1.0000 Uiso R
H111 H 1.1281 0.8853 0.7358 0.0752 1.0000 Uiso R
H131 H 1.2437 0.8397 0.6127 0.1051 1.0000 Uiso R
H132 H 1.2686 0.8854 0.6725 0.1052 1.0000 Uiso R
H133 H 1.2590 0.7926 0.6726 0.1052 1.0000 Uiso R
H151 H 0.7981 0.9150 0.4387 0.0620 1.0000 Uiso R
H152 H 0.8352 0.9979 0.4602 0.0620 1.0000 Uiso R
H153 H 0.8296 0.9720 0.3948 0.0620 1.0000 Uiso R
H161 H 1.0019 0.9635 0.3905 0.0431 1.0000 Uiso R
H181 H 1.1701 0.8208 0.4410 0.0760 1.0000 Uiso R
H182 H 1.1998 0.8999 0.4725 0.0760 1.0000 Uiso R
H183 H 1.1635 0.8983 0.4044 0.0759 1.0000 Uiso R
H1121 H 0.4574 0.8591 0.4014 0.0659 1.0000 Uiso R
H1131 H 0.4143 0.9826 0.4232 0.0821 1.0000 Uiso R
H1141 H 0.3664 1.0074 0.5092 0.0620 1.0000 Uiso R
H1151 H 0.3550 0.9075 0.5712 0.0640 1.0000 Uiso R
H1161 H 0.3935 0.7791 0.5503 0.0551 1.0000 Uiso R
H1221 H 0.6128 0.6960 0.5527 0.0419 1.0000 Uiso R
H1231 H 0.6405 0.6490 0.6473 0.0490 1.0000 Uiso R
H1241 H 0.5351 0.5801 0.6829 0.0560 1.0000 Uiso R
H1251 H 0.3999 0.5621 0.6254 0.0550 1.0000 Uiso R
H1261 H 0.3701 0.6105 0.5296 0.0510 1.0000 Uiso R
H1321 H 0.2944 0.7576 0.3983 0.0470 1.0000 Uiso R
H1331 H 0.1674 0.6954 0.3517 0.0561 1.0000 Uiso R
H1341 H 0.1622 0.5592 0.3472 0.0571 1.0000 Uiso R
H1351 H 0.2815 0.4839 0.3863 0.0451 1.0000 Uiso R
H1361 H 0.4091 0.5475 0.4327 0.0471 1.0000 Uiso R
H2121 H 0.7439 0.5773 0.3439 0.0561 1.0000 Uiso R
H2131 H 0.8839 0.5230 0.3683 0.0712 1.0000 Uiso R
H2141 H 1.0024 0.6042 0.3976 0.0691 1.0000 Uiso R
H2151 H 0.9839 0.7375 0.4040 0.0601 1.0000 Uiso R
H2161 H 0.8466 0.7933 0.3780 0.0490 1.0000 Uiso R
H2221 H 0.7787 0.8106 0.2684 0.0480 1.0000 Uiso R
H2231 H 0.7881 0.9337 0.2308 0.0542 1.0000 Uiso R
H2241 H 0.6956 1.0298 0.2513 0.0550 1.0000 Uiso R
H2251 H 0.5977 1.0056 0.3121 0.0491 1.0000 Uiso R
H2261 H 0.5906 0.8809 0.3513 0.0450 1.0000 Uiso R
H2321 H 0.7409 0.6415 0.2460 0.0661 1.0000 Uiso R
H2331 H 0.6853 0.5997 0.1507 0.0822 1.0000 Uiso R
H2341 H 0.5432 0.6252 0.1086 0.0651 1.0000 Uiso R
H2351 H 0.4556 0.6941 0.1601 0.0590 1.0000 Uiso R
H2361 H 0.5096 0.7346 0.2549 0.0511 1.0000 Uiso R

loop_
_atom_site_aniso_label
_atom_site_aniso_U_11
_atom_site_aniso_U_22
_atom_site_aniso_U_33
_atom_site_aniso_U_23
_atom_site_aniso_U_13
_atom_site_aniso_U_12
Mo1 0.0283(3) 0.0286(3) 0.0304(3) 0.0018(2) 0.0032(2) -0.0013(2)
Ru1 0.0252(2) 0.0249(3) 0.0278(3) 0.0009(2) 0.00416(19) -0.0020(2)
Se1 0.0287(3) 0.0256(3) 0.0385(4) -0.0011(3) 0.0009(3) 0.0011(3)
B270 0.027(4) 0.041(4) 0.041(4) 0.004(4) 0.000(3) -0.009(3)
N1 0.029(3) 0.030(3) 0.033(3) 0.001(2) 0.005(2) -0.004(2)
N2 0.044(4) 0.041(3) 0.036(3) -0.001(3) 0.001(3) 0.001(3)
N3 0.026(3) 0.032(3) 0.032(3) 0.002(2) 0.007(2) -0.005(2)
N4 0.027(3) 0.035(3) 0.040(3) 0.002(3) 0.001(2) -0.004(2)
N5 0.031(3) 0.039(3) 0.039(3) 0.000(3) -0.005(3) -0.003(3)
N6 0.034(3) 0.030(3) 0.040(3) -0.003(3) 0.007(3) -0.012(2)
O262 0.072(4) 0.064(4) 0.048(4) -0.013(3) 0.012(3) -0.031(4)
O266 0.067(4) 0.075(5) 0.058(4) 0.023(3) 0.029(3) -0.006(4)
O271 0.069(4) 0.039(3) 0.076(5) -0.001(3) 0.029(4) 0.014(3)
O272 0.051(3) 0.033(3) 0.068(4) 0.018(3) -0.004(3) 0.000(3)
P1 0.0238(7) 0.0268(8) 0.0298(8) 0.0036(7) 0.0046(6) 0.0012(6)
P2 0.0299(9) 0.0278(8) 0.0314(9) 0.0013(7) 0.0070(7) -0.0007(7)
C1 0.032(3) 0.028(3) 0.032(3) -0.001(3) 0.006(3) -0.002(3)
C2 0.044(4) 0.043(4) 0.043(4) -0.002(3) 0.014(3) -0.006(4)
C3 0.042(4) 0.040(4) 0.047(4) 0.002(4) 0.010(4) -0.001(3)
C4 0.035(4) 0.037(4) 0.040(4) 0.005(3) 0.003(3) -0.004(3)
C5 0.050(5) 0.030(4) 0.101(8) 0.004(5) 0.012(5) -0.015(4)
C6 0.047(5) 0.031(4) 0.049(5) 0.004(3) 0.000(4) -0.001(3)
C7 0.043(4) 0.037(4) 0.043(4) 0.000(3) 0.006(3) 0.009(3)
C8 0.031(4) 0.053(5) 0.069(6) -0.001(4) 0.003(4) 0.011(4)
C9 0.059(5) 0.054(5) 0.033(4) -0.005(4) -0.001(4) -0.006(4)
C10 0.083(8) 0.111(10) 0.037(5) -0.019(6) 0.014(5) -0.001(7)
C11 0.069(6) 0.063(6) 0.042(5) -0.009(4) -0.011(4) -0.017(5)
C12 0.051(5) 0.053(5) 0.040(5) 0.000(4) -0.013(4) -0.012(4)
C13 0.050(6) 0.086(8) 0.071(7) 0.003(6) -0.020(5) -0.014(5)
C14 0.042(4) 0.027(3) 0.034(4) 0.000(3) -0.002(3) -0.002(3)
C15 0.043(4) 0.035(4) 0.049(5) 0.011(3) -0.002(4) 0.006(3)
C16 0.038(4) 0.028(3) 0.046(4) 0.007(3) 0.016(3) -0.009(3)
C17 0.034(4) 0.031(4) 0.049(4) 0.000(3) 0.007(3) -0.017(3)
C18 0.042(5) 0.055(5) 0.061(5) 0.007(4) 0.023(4) -0.010(4)
C19 0.027(3) 0.031(4) 0.045(4) 0.000(3) 0.005(3) 0.000(3)
C20 0.041(4) 0.037(4) 0.037(4) 0.002(3) 0.009(3) -0.001(3)
C111 0.022(3) 0.036(4) 0.041(4) -0.002(3) -0.005(3) 0.000(3)
C112 0.053(5) 0.038(4) 0.081(7) 0.017(4) 0.029(5) 0.016(4)
C113 0.056(6) 0.030(4) 0.124(10) 0.020(5) 0.033(6) 0.012(4)
C114 0.037(4) 0.030(4) 0.103(8) -0.017(5) 0.002(5) 0.008(3)
C115 0.065(6) 0.060(6) 0.054(5) -0.015(5) 0.002(5) 0.021(5)
C116 0.052(5) 0.044(4) 0.044(4) -0.005(4) 0.002(4) 0.007(4)
C121 0.029(3) 0.030(3) 0.030(3) 0.004(3) 0.013(3) 0.002(3)
C122 0.036(4) 0.037(4) 0.042(4) 0.004(3) 0.010(3) 0.001(3)
C123 0.050(5) 0.048(4) 0.032(4) 0.000(3) -0.004(3) 0.011(4)
C124 0.069(6) 0.045(5) 0.031(4) 0.009(3) 0.003(4) -0.002(4)
C125 0.051(5) 0.057(5) 0.043(5) 0.014(4) 0.015(4) -0.008(4)
C126 0.038(4) 0.052(5) 0.033(4) 0.003(3) 0.003(3) -0.002(3)
C131 0.028(3) 0.043(4) 0.031(4) 0.002(3) 0.006(3) -0.006(3)
C132 0.037(4) 0.041(4) 0.045(4) -0.005(4) -0.004(3) 0.000(3)
C133 0.035(4) 0.060(5) 0.052(5) -0.001(4) -0.008(4) -0.001(4)
C134 0.044(5) 0.059(5) 0.048(5) -0.010(4) 0.006(4) -0.015(4)
C135 0.042(4) 0.035(4) 0.042(4) -0.005(3) 0.010(3) -0.012(3)
C136 0.039(4) 0.037(4) 0.041(4) 0.005(3) 0.006(3) -0.004(3)
C211 0.037(4) 0.043(4) 0.036(4) 0.010(3) 0.014(3) 0.007(3)
C212 0.043(4) 0.038(4) 0.055(5) 0.006(4) 0.007(4) 0.003(3)
C213 0.051(5) 0.054(5) 0.067(6) 0.012(5) 0.010(5) 0.019(4)
C214 0.044(5) 0.072(6) 0.051(5) 0.008(5) -0.001(4) 0.025(5)
C215 0.042(4) 0.073(6) 0.048(5) -0.014(5) 0.006(4) -0.004(4)
C216 0.039(4) 0.044(4) 0.041(4) -0.008(3) 0.006(3) -0.001(3)
C221 0.037(4) 0.033(3) 0.031(4) 0.004(3) 0.004(3) -0.004(3)
C222 0.055(5) 0.034(4) 0.034(4) -0.001(3) 0.018(3) -0.012(3)
C223 0.058(5) 0.041(4) 0.043(4) 0.010(4) 0.008(4) -0.007(4)
C224 0.074(6) 0.040(4) 0.034(4) 0.005(3) -0.008(4) -0.021(4)
C225 0.059(5) 0.031(4) 0.038(4) 0.002(3) -0.004(4) 0.002(3)
C226 0.045(4) 0.033(4) 0.037(4) 0.004(3) 0.002(3) 0.000(3)
C231 0.035(3) 0.031(3) 0.032(3) -0.002(3) 0.006(3) 0.000(3)
C232 0.048(5) 0.065(6) 0.058(6) -0.021(5) 0.019(4) -0.005(4)
C233 0.065(6) 0.075(7) 0.057(6) -0.031(5) 0.018(5) 0.004(5)
C234 0.069(6) 0.061(6) 0.033(4) -0.010(4) 0.003(4) -0.003(5)
C235 0.049(5) 0.068(6) 0.040(4) -0.006(4) 0.000(4) 0.002(4)
C236 0.053(5) 0.044(4) 0.032(4) 0.000(3) 0.004(3) 0.009(4)

loop_
_atom_type_symbol
_atom_type_scat_dispersion_real
_atom_type_scat_dispersion_imag
_atom_type_scat_Cromer_Mann_a1
_atom_type_scat_Cromer_Mann_b1
_atom_type_scat_Cromer_Mann_a2
_atom_type_scat_Cromer_Mann_b2
_atom_type_scat_Cromer_Mann_a3
_atom_type_scat_Cromer_Mann_b3
_atom_type_scat_Cromer_Mann_a4
_atom_type_scat_Cromer_Mann_b4
_atom_type_scat_Cromer_Mann_c
_atom_type_scat_source
C 0.0033 0.0016 2.3100 20.8439 1.0200 10.2075 1.5886 0.5687 0.8650 51.6512 0.2156 'International Tables Vol C 4.2.6.8 and 6.1.1.4'
H 0.0000 0.0000 0.4930 10.5109 0.3229 26.1257 0.1402 3.1424 0.0408 57.7998 0.0030 'International Tables Vol C 4.2.6.8 and 6.1.1.4'
B 0.0013 0.0007 2.0545 23.2185 1.3326 1.0210 1.0979 60.3498 0.7068 0.1403 -0.1932 'International Tables Vol C 4.2.6.8 and 6.1.1.4'
Mo -1.6832 0.6857 3.7025 0.2772 17.2356 1.0958 12.8876 11.0040 3.7429 61.6584 4.3875 'International Tables Vol C 4.2.6.8 and 6.1.1.4'
N 0.0061 0.0033 12.2126 0.0057 3.1322 9.8933 2.0125 28.9975 1.1663 0.5826 -11.5290 'International Tables Vol C 4.2.6.8 and 6.1.1.4'
O 0.0106 0.0060 3.0485 13.2771 2.2868 5.7011 1.5463 0.3239 0.8670 32.9089 0.2508 'International Tables Vol C 4.2.6.8 and 6.1.1.4'
P 0.1023 0.0942 6.4345 1.9067 4.1791 27.1570 1.7800 0.5260 1.4908 68.1645 1.1149 'International Tables Vol C 4.2.6.8 and 6.1.1.4'
Ru -1.2594 0.8363 19.2674 0.8085 12.9182 8.4347 4.8634 24.7997 1.5676 94.2928 5.3787 'International Tables Vol C 4.2.6.8 and 6.1.1.4'
Se -0.0929 2.2259 17.0006 2.4098 5.8196 0.2726 3.9731 15.2372 4.3543 43.8163 2.8409 'International Tables Vol C 4.2.6.8 and 6.1.1.4'

loop_
_exptl_crystal_face_index_h
_exptl_crystal_face_index_k
_exptl_crystal_face_index_l
_exptl_crystal_face_perp_dist
1 0 0 0.010
-1 0 0 0.020
0 1 0 0.040
0 -1 0 0.030
0 0 1 0.100
0 0 -1 0.120

loop_
_geom_angle_atom_site_label_1
_geom_angle_atom_site_label_2
_geom_angle_atom_site_label_3
_geom_angle
_geom_angle_publ_flag
N1 Mo1 N2 81.2(2) yes
N1 Mo1 N3 84.0(2) yes
N2 Mo1 N3 80.0(2) yes
N1 Mo1 C1 110.2(3) yes
N2 Mo1 C1 168.6(3) yes
N3 Mo1 C1 101.1(3) yes
N1 Mo1 C2 170.4(3) yes
N2 Mo1 C2 89.3(3) yes
N3 Mo1 C2 94.4(3) yes
C1 Mo1 C2 79.4(3) yes
N1 Mo1 C3 93.1(3) yes
N2 Mo1 C3 94.0(3) yes
N3 Mo1 C3 173.7(3) yes
C1 Mo1 C3 85.2(3) yes
C2 Mo1 C3 87.5(3) yes
Se1 Ru1 P1 87.05(5) yes
Se1 Ru1 P2 88.19(5) yes
P1 Ru1 P2 164.09(6) yes
Se1 Ru1 C19 94.3(2) yes
P1 Ru1 C19 95.2(2) yes
P2 Ru1 C19 100.3(2) yes
Se1 Ru1 C20 172.7(2) yes
P1 Ru1 C20 91.3(2) yes
P2 Ru1 C20 91.5(2) yes
C19 Ru1 C20 92.9(3) yes
Se1 Ru1 H2 88(3) yes
P1 Ru1 H2 84(3) yes
P2 Ru1 H2 81(3) yes
C19 Ru1 H2 177(3) yes
C20 Ru1 H2 85(3) yes
Ru1 Se1 C1 115.2(2) yes
N4 B270 N5 108.1(6) yes
N4 B270 N6 109.0(6) yes
N5 B270 N6 111.1(7) yes
N4 B270 H1 109.6 no
N5 B270 H1 109.8 no
N6 B270 H1 109.3 no
Mo1 N1 N4 120.5(4) yes
Mo1 N1 C4 132.4(5) yes
N4 N1 C4 106.5(6) yes
Mo1 N2 N5 118.4(5) yes
Mo1 N2 C9 134.7(6) yes
N5 N2 C9 106.7(7) yes
Mo1 N3 N6 119.5(4) yes
Mo1 N3 C14 133.3(5) yes
N6 N3 C14 106.9(6) yes
B270 N4 N1 120.0(6) yes
B270 N4 C7 130.7(6) yes
N1 N4 C7 109.0(6) yes
B270 N5 N2 121.1(6) yes
B270 N5 C12 129.0(7) yes
N2 N5 C12 109.7(7) yes
B270 N6 N3 120.8(6) yes
B270 N6 C17 129.4(6) yes
N3 N6 C17 109.6(6) yes
Ru1 P1 C111 115.0(2) yes
Ru1 P1 C121 118.0(2) yes
C111 P1 C121 102.7(3) yes
Ru1 P1 C131 113.2(2) yes
C111 P1 C131 103.1(3) yes
C121 P1 C131 103.0(3) yes
Ru1 P2 C211 114.8(2) yes
Ru1 P2 C221 119.0(2) yes
C211 P2 C221 105.1(3) yes
Ru1 P2 C231 114.2(2) yes
C211 P2 C231 104.0(3) yes
C221 P2 C231 97.5(3) yes
Se1 C1 Mo1 159.2(4) yes
Mo1 C2 O271 176.2(7) yes
Mo1 C3 O266 177.2(8) yes
N1 C4 C5 121.6(7) yes
N1 C4 C6 109.5(7) yes
C5 C4 C6 128.9(7) yes
C4 C5 H51 110.3 no
C4 C5 H52 107.7 no
H51 C5 H52 107.9 no
C4 C5 H53 111.5 no
H51 C5 H53 109.8 no
H52 C5 H53 109.5 no
C4 C6 C7 107.0(7) yes
C4 C6 H61 126.5 no
C7 C6 H61 126.4 no
C6 C7 N4 108.0(7) yes
C6 C7 C8 129.6(8) yes
N4 C7 C8 122.5(7) yes
C7 C8 H81 109.5 no
C7 C8 H82 109.6 no
H81 C8 H82 109.9 no
C7 C8 H83 109.5 no
H81 C8 H83 109.2 no
H82 C8 H83 109.0 no
N2 C9 C10 122.1(8) yes
N2 C9 C11 109.4(8) yes
C10 C9 C11 128.5(8) yes
C9 C10 H101 109.7 no
C9 C10 H102 110.4 no
H101 C10 H102 109.6 no
C9 C10 H103 109.1 no
H101 C10 H103 108.7 no
H102 C10 H103 109.2 no
C9 C11 C12 107.5(8) yes
C9 C11 H111 126.7 no
C12 C11 H111 125.8 no
N5 C12 C11 106.7(8) yes
N5 C12 C13 123.3(9) yes
C11 C12 C13 130.0(9) yes
C12 C13 H131 107.5 no
C12 C13 H132 111.1 no
H131 C13 H132 109.1 no
C12 C13 H133 109.9 no
H131 C13 H133 108.7 no
H132 C13 H133 110.5 no
N3 C14 C15 123.2(7) yes
N3 C14 C16 109.0(6) yes
C15 C14 C16 127.8(7) yes
C14 C15 H151 107.6 no
C14 C15 H152 110.4 no
H151 C15 H152 110.1 no
C14 C15 H153 109.5 no
H151 C15 H153 108.3 no
H152 C15 H153 110.9 no
C14 C16 C17 106.2(6) yes
C14 C16 H161 126.9 no
C17 C16 H161 126.9 no
C16 C17 N6 108.3(7) yes
C16 C17 C18 129.9(7) yes
N6 C17 C18 121.8(7) yes
C17 C18 H181 108.7 no
C17 C18 H182 109.3 no
H181 C18 H182 109.4 no
C17 C18 H183 109.6 no
H181 C18 H183 109.5 no
H182 C18 H183 110.3 no
Ru1 C19 O272 173.8(7) yes
O262 C20 Ru1 179.6(7) yes
P1 C111 C112 121.3(6) yes
P1 C111 C116 120.7(6) yes
C112 C111 C116 118.0(7) yes
C111 C112 C113 121.1(9) yes
C111 C112 H1121 119.9 no
C113 C112 H1121 119.0 no
C112 C113 C114 120.5(9) yes
C112 C113 H1131 120.2 no
C114 C113 H1131 119.3 no
C113 C114 C115 119.6(8) yes
C113 C114 H1141 120.8 no
C115 C114 H1141 119.5 no
C114 C115 C116 121.1(9) yes
C114 C115 H1151 119.3 no
C116 C115 H1151 119.6 no
C115 C116 C111 119.7(9) yes
C115 C116 H1161 120.7 no
C111 C116 H1161 119.6 no
P1 C121 C122 118.3(5) yes
P1 C121 C126 122.8(6) yes
C122 C121 C126 118.8(7) yes
C121 C122 C123 120.3(7) yes
C121 C122 H1221 120.2 no
C123 C122 H1221 119.5 no
C122 C123 C124 120.4(8) yes
C122 C123 H1231 119.7 no
C124 C123 H1231 119.8 no
C123 C124 C125 120.0(7) yes
C123 C124 H1241 119.7 no
C125 C124 H1241 120.2 no
C124 C125 C126 119.9(8) yes
C124 C125 H1251 119.7 no
C126 C125 H1251 120.3 no
C125 C126 C121 120.5(7) yes
C125 C126 H1261 119.8 no
C121 C126 H1261 119.7 no
P1 C131 C132 122.5(6) yes
P1 C131 C136 119.4(6) yes
C132 C131 C136 118.0(7) yes
C131 C132 C133 121.0(8) yes
C131 C132 H1321 119.5 no
C133 C132 H1321 119.5 no
C132 C133 C134 119.8(8) yes
C132 C133 H1331 119.7 no
C134 C133 H1331 120.5 no
C133 C134 C135 121.1(8) yes
C133 C134 H1341 120.5 no
C135 C134 H1341 118.4 no
C134 C135 C136 118.6(7) yes
C134 C135 H1351 120.5 no
C136 C135 H1351 120.9 no
C131 C136 C135 121.4(7) yes
C131 C136 H1361 119.3 no
C135 C136 H1361 119.3 no
P2 C211 C212 117.7(6) yes
P2 C211 C216 123.4(6) yes
C212 C211 C216 118.9(7) yes
C211 C212 C213 119.9(8) yes
C211 C212 H2121 120.4 no
C213 C212 H2121 119.7 no
C212 C213 C214 120.3(9) yes
C212 C213 H2131 120.1 no
C214 C213 H2131 119.5 no
C213 C214 C215 120.3(8) yes
C213 C214 H2141 121.1 no
C215 C214 H2141 118.6 no
C214 C215 C216 120.3(9) yes
C214 C215 H2151 121.2 no
C216 C215 H2151 118.6 no
C211 C216 C215 120.2(8) yes
C211 C216 H2161 119.5 no
C215 C216 H2161 120.3 no
P2 C221 C222 119.0(6) yes
P2 C221 C226 122.1(6) yes
C222 C221 C226 118.2(7) yes
C221 C222 C223 121.4(8) yes
C221 C222 H2221 119.4 no
C223 C222 H2221 119.1 no
C222 C223 C224 119.5(8) yes
C222 C223 H2231 119.7 no
C224 C223 H2231 120.8 no
C223 C224 C225 120.7(8) yes
C223 C224 H2241 119.1 no
C225 C224 H2241 120.2 no
C224 C225 C226 119.1(8) yes
C224 C225 H2251 120.6 no
C226 C225 H2251 120.2 no
C225 C226 C221 121.1(8) yes
C225 C226 H2261 119.7 no
C221 C226 H2261 119.2 no
P2 C231 C232 124.2(6) yes
P2 C231 C236 116.8(5) yes
C232 C231 C236 118.8(7) yes
C231 C232 C233 120.8(9) yes
C231 C232 H2321 119.7 no
C233 C232 H2321 119.5 no
C232 C233 C234 120.0(9) yes
C232 C233 H2331 120.8 no
C234 C233 H2331 119.2 no
C233 C234 C235 119.9(8) yes
C233 C234 H2341 120.5 no
C235 C234 H2341 119.6 no
C234 C235 C236 120.2(9) yes
C234 C235 H2351 120.3 no
C236 C235 H2351 119.4 no
C231 C236 C235 120.3(8) yes
C231 C236 H2361 119.3 no
C235 C236 H2361 120.4 no

loop_
_geom_bond_atom_site_label_1
_geom_bond_atom_site_label_2
_geom_bond_distance
_geom_bond_publ_flag
Mo1 N1 2.256(6) yes
Mo1 N2 2.309(7) yes
Mo1 N3 2.247(5) yes
Mo1 C1 1.840(7) yes
Mo1 C2 1.972(8) yes
Mo1 C3 1.970(8) yes
Ru1 Se1 2.5992(9) yes
Ru1 P1 2.3701(17) yes
Ru1 P2 2.3583(18) yes
Ru1 C19 1.974(7) yes
Ru1 C20 1.863(8) yes
Ru1 H2 1.67(9) yes
Se1 C1 1.838(7) yes
B270 N4 1.541(10) yes
B270 N5 1.531(11) yes
B270 N6 1.537(10) yes
B270 H1 1.000 no
N1 N4 1.374(8) yes
N1 C4 1.348(9) yes
N2 N5 1.377(9) yes
N2 C9 1.337(10) yes
N3 N6 1.371(8) yes
N3 C14 1.343(9) yes
N4 C7 1.357(9) yes
N5 C12 1.373(10) yes
N6 C17 1.349(9) yes
O262 C20 1.146(9) yes
O266 C3 1.151(10) yes
O271 C2 1.144(10) yes
O272 C19 1.113(9) yes
P1 C111 1.831(8) yes
P1 C121 1.837(7) yes
P1 C131 1.827(7) yes
P2 C211 1.826(8) yes
P2 C221 1.843(7) yes
P2 C231 1.852(7) yes
C4 C5 1.488(11) yes
C4 C6 1.374(11) yes
C5 H51 0.953 no
C5 H52 0.969 no
C5 H53 0.948 no
C6 C7 1.360(11) yes
C6 H61 0.925 no
C7 C8 1.513(11) yes
C8 H81 0.957 no
C8 H82 0.961 no
C8 H83 0.957 no
C9 C10 1.505(14) yes
C9 C11 1.395(13) yes
C10 H101 0.960 no
C10 H102 0.978 no
C10 H103 0.970 no
C11 C12 1.363(14) yes
C11 H111 0.936 no
C12 C13 1.475(14) yes
C13 H131 0.974 no
C13 H132 0.959 no
C13 H133 0.973 no
C14 C15 1.490(11) yes
C14 C16 1.402(10) yes
C15 H151 0.965 no
C15 H152 0.951 no
C15 H153 0.951 no
C16 C17 1.364(11) yes
C16 H161 0.920 no
C17 C18 1.514(11) yes
C18 H181 0.952 no
C18 H182 0.958 no
C18 H183 0.961 no
C111 C112 1.394(11) yes
C111 C116 1.379(12) yes
C112 C113 1.372(12) yes
C112 H1121 0.943 no
C113 C114 1.371(16) yes
C113 H1131 0.920 no
C114 C115 1.346(15) yes
C114 H1141 0.931 no
C115 C116 1.410(12) yes
C115 H1151 0.924 no
C116 H1161 0.931 no
C121 C122 1.395(10) yes
C121 C126 1.375(10) yes
C122 C123 1.383(11) yes
C122 H1221 0.922 no
C123 C124 1.376(13) yes
C123 H1231 0.929 no
C124 C125 1.365(13) yes
C124 H1241 0.927 no
C125 C126 1.406(11) yes
C125 H1251 0.923 no
C126 H1261 0.927 no
C131 C132 1.369(10) yes
C131 C136 1.408(11) yes
C132 C133 1.396(11) yes
C132 H1321 0.940 no
C133 C134 1.374(13) yes
C133 H1331 0.937 no
C134 C135 1.373(12) yes
C134 H1341 0.930 no
C135 C136 1.391(10) yes
C135 H1351 0.953 no
C136 H1361 0.936 no
C211 C212 1.381(11) yes
C211 C216 1.390(11) yes
C212 C213 1.401(12) yes
C212 H2121 0.936 no
C213 C214 1.357(14) yes
C213 H2131 0.945 no
C214 C215 1.367(14) yes
C214 H2141 0.931 no
C215 C216 1.386(12) yes
C215 H2151 0.936 no
C216 H2161 0.952 no
C221 C222 1.395(10) yes
C221 C226 1.381(11) yes
C222 C223 1.377(11) yes
C222 H2221 0.919 no
C223 C224 1.377(13) yes
C223 H2231 0.928 no
C224 C225 1.384(13) yes
C224 H2241 0.903 no
C225 C226 1.397(11) yes
C225 H2251 0.914 no
C226 H2261 0.931 no
C231 C232 1.343(11) yes
C231 C236 1.404(11) yes
C232 C233 1.398(13) yes
C232 H2321 0.925 no
C233 C234 1.363(14) yes
C233 H2331 0.925 no
C234 C235 1.366(13) yes
C234 H2341 0.930 no
C235 C236 1.371(11) yes
C235 H2351 0.934 no
C236 H2361 0.940 no

loop_
_geom_hbond_atom_site_label_D
_geom_hbond_atom_site_label_H
_geom_hbond_atom_site_label_A
_geom_hbond_site_symmetry_A
_geom_hbond_angle_DHA
_geom_hbond_distance_DH
_geom_hbond_distance_HA
_geom_hbond_distance_DA
_geom_hbond_publ_flag
C5 H51 O272 . 124 0.95 2.49 3.132(12) yes
C123 H1231 O266 . 140 0.93 2.57 3.340(12) yes
C232 H2321 C212 . 123 0.93 2.55 3.155(12) yes
C233 H2331 O271 4_564 170 0.93 2.43 3.345(12) yes

loop_
_platon_squeeze_void_nr
_platon_squeeze_void_average_x
_platon_squeeze_void_average_y
_platon_squeeze_void_average_z
_platon_squeeze_void_volume
_platon_squeeze_void_count_electrons
_platon_squeeze_void_content
1 0.182 -0.121 0.250 266 65 ' '
2 -0.182 0.121 0.750 266 65 ' '
3 -0.182 0.379 0.250 266 65 ' '
4 0.182 0.621 0.750 266 64 ' '
